data_7703434
loop_
_publ_author_name
'Naik, Surabhi'
'Scottwell, Syn\/ove \/O'
'Li, Hsiu L.'
'Leong, Chanel F.'
'D'Alessandro, Deanna M'
'Field, Leslie D.'

_publ_section_title
;
 Dinuclear acetylide-bridged ruthenium(ii) complexes with rigid
 non-aromatic spacers.
;
_journal_issue 8
_journal_name_full 'Dalton transactions (Cambridge, England : 2003)'
_journal_page_first 2687
_journal_page_last 2695
_journal_paper_doi 10.1039/c9dt04856a
_journal_volume 49
_journal_year 2020
_chemical_formula_sum 'C42 H92 B10 P8 Ru2'
_chemical_formula_weight 1155.15
_space_group_crystal_system triclinic
_space_group_IT_number 2
_space_group_name_Hall '-P 1'
_space_group_name_H-M_alt 'P -1'
_atom_sites_solution_hydrogens geom
_audit_creation_method SHELXL-2016/6
_audit_update_record
;
2019-10-29 deposited with the CCDC.	2020-02-03 downloaded from the CCDC.
;
_cell_angle_alpha 80.212(3)
_cell_angle_beta 87.485(4)
_cell_angle_gamma 76.091(4)
_cell_formula_units_Z 1
_cell_length_a 9.0326(8)
_cell_length_b 9.5696(7)
_cell_length_c 17.8617(18)
_cell_measurement_reflns_used 9998
_cell_measurement_temperature 150(2)
_cell_measurement_theta_max 26.47
_cell_measurement_theta_min 2.32
_cell_volume 1476.8(2)
_computing_structure_refinement 'SHELXL-2016/6 (Sheldrick, 2016)'
_computing_structure_solution 'SHELXT 2014/5 (Sheldrick, 2014)'
_diffrn_ambient_temperature 150(2)
_diffrn_measured_fraction_theta_full 0.991
_diffrn_measured_fraction_theta_max 0.991
_diffrn_measurement_device_type 'Bruker APEX-II CCD'
_diffrn_radiation_type MoK\a
_diffrn_radiation_wavelength 0.71073
_diffrn_reflns_av_R_equivalents 0.1171
_diffrn_reflns_av_unetI/netI 0.1187
_diffrn_reflns_Laue_measured_fraction_full 0.991
_diffrn_reflns_Laue_measured_fraction_max 0.991
_diffrn_reflns_limit_h_max 10
_diffrn_reflns_limit_h_min -10
_diffrn_reflns_limit_k_max 11
_diffrn_reflns_limit_k_min -11
_diffrn_reflns_limit_l_max 21
_diffrn_reflns_limit_l_min -21
_diffrn_reflns_number 14559
_diffrn_reflns_point_group_measured_fraction_full 0.991
_diffrn_reflns_point_group_measured_fraction_max 0.991
_diffrn_reflns_theta_full 25.160
_diffrn_reflns_theta_max 25.160
_diffrn_reflns_theta_min 2.331
_exptl_absorpt_coefficient_mu 0.756
_exptl_absorpt_correction_type none
_exptl_crystal_colour colourless
_exptl_crystal_density_diffrn 1.299
_exptl_crystal_description Block
_exptl_crystal_F_000 602
_exptl_crystal_size_max 0.18
_exptl_crystal_size_mid 0.1
_exptl_crystal_size_min 0.05
_refine_diff_density_max 0.932
_refine_diff_density_min -1.115
_refine_diff_density_rms 0.141
_refine_ls_extinction_method none
_refine_ls_goodness_of_fit_ref 1.006
_refine_ls_hydrogen_treatment constr
_refine_ls_matrix_type full
_refine_ls_number_parameters 291
_refine_ls_number_reflns 5261
_refine_ls_number_restraints 0
_refine_ls_restrained_S_all 1.006
_refine_ls_R_factor_all 0.0896
_refine_ls_R_factor_gt 0.0577
_refine_ls_shift/su_max 0.000
_refine_ls_shift/su_mean 0.000
_refine_ls_structure_factor_coef Fsqd
_refine_ls_weighting_details 'w=1/[\s^2^(Fo^2^)+(0.0646P)^2^] where P=(Fo^2^+2Fc^2^)/3'
_refine_ls_weighting_scheme calc
_refine_ls_wR_factor_gt 0.1393
_refine_ls_wR_factor_ref 0.1589
_reflns_Friedel_coverage 0.000
_reflns_number_gt 3646
_reflns_number_total 5261
_reflns_threshold_expression 'I > 2\s(I)'
_cod_data_source_file c9dt04856a2.cif
_cod_data_source_block complex_3b
_cod_depositor_comments 'Adding full bibliography for 7703433--7703434.cif.'
_cod_database_code 7703434
_shelx_shelxl_version_number 2016/6
_shelx_space_group_comment
;
The symmetry employed for this shelxl refinement is uniquely defined
by the following loop, which should always be used as a source of
symmetry information in preference to the above space-group names.
They are only intended as comments.
;

loop_
_space_group_symop_operation_xyz
'x, y, z'
'-x, -y, -z'

loop_
_atom_site_label
_atom_site_type_symbol
_atom_site_fract_x
_atom_site_fract_y
_atom_site_fract_z
_atom_site_U_iso_or_equiv
_atom_site_adp_type
_atom_site_occupancy
_atom_site_site_symmetry_order
_atom_site_calc_flag
_atom_site_refinement_flags_posn
_atom_site_refinement_flags_adp
Ru1 Ru 0.39855(5) 0.54587(5) 0.74980(2) 0.01669(17) Uani 1 1 d . .
P1 P 0.3385(2) 0.37569(17) 0.68601(9) 0.0263(4) Uani 1 1 d . .
P2 P 0.19765(19) 0.50509(17) 0.82797(8) 0.0224(4) Uani 1 1 d . .
P3 P 0.60226(19) 0.58419(17) 0.67313(9) 0.0246(4) Uani 1 1 d . .
P4 P 0.45985(19) 0.71538(16) 0.81337(8) 0.0220(4) Uani 1 1 d . .
C1 C 0.0846(7) 0.8968(6) 0.5718(3) 0.0200(12) Uani 1 1 d . .
C2 C 0.1659(7) 0.7983(6) 0.6363(3) 0.0234(13) Uani 1 1 d . .
C3 C 0.2515(7) 0.7073(6) 0.6809(3) 0.0181(12) Uani 1 1 d . .
C4 C 0.2638(13) 0.4329(8) 0.5909(5) 0.074(3) Uani 1 1 d . .
H4A H 0.343006 0.461291 0.556555 0.111 Uiso 1 1 calc R U
H4B H 0.175934 0.516275 0.590178 0.111 Uiso 1 1 calc R U
H4C H 0.231973 0.352117 0.574299 0.111 Uiso 1 1 calc R U
C5 C 0.4721(11) 0.2060(8) 0.6760(5) 0.059(2) Uani 1 1 d . .
H5A H 0.417164 0.137984 0.661469 0.089 Uiso 1 1 calc R U
H5B H 0.524435 0.163372 0.724356 0.089 Uiso 1 1 calc R U
H5C H 0.547262 0.224512 0.636572 0.089 Uiso 1 1 calc R U
C6 C 0.1897(11) 0.3031(11) 0.7392(6) 0.078(3) Uani 1 1 d . .
H6A H 0.127628 0.272586 0.703480 0.093 Uiso 1 1 calc R U
H6B H 0.237932 0.215191 0.775433 0.093 Uiso 1 1 calc R U
C7 C 0.0913(9) 0.4042(9) 0.7803(5) 0.0459(19) Uani 1 1 d . .
H7A H 0.033759 0.350694 0.818718 0.055 Uiso 1 1 calc R U
H7B H 0.016727 0.474217 0.744821 0.055 Uiso 1 1 calc R U
C8 C 0.0455(8) 0.6539(7) 0.8504(4) 0.0406(17) Uani 1 1 d . .
H8A H -0.040602 0.615299 0.872680 0.061 Uiso 1 1 calc R U
H8B H 0.012274 0.723287 0.803856 0.061 Uiso 1 1 calc R U
H8C H 0.082473 0.703568 0.886774 0.061 Uiso 1 1 calc R U
C9 C 0.2348(10) 0.3949(9) 0.9212(4) 0.058(2) Uani 1 1 d . .
H9A H 0.279816 0.446576 0.953622 0.087 Uiso 1 1 calc R U
H9B H 0.305675 0.301610 0.916533 0.087 Uiso 1 1 calc R U
H9C H 0.138868 0.377017 0.943832 0.087 Uiso 1 1 calc R U
C10 C 0.5655(8) 0.7139(8) 0.5846(4) 0.0451(19) Uani 1 1 d . .
H10A H 0.661645 0.735292 0.564226 0.068 Uiso 1 1 calc R U
H10B H 0.495067 0.804320 0.594318 0.068 Uiso 1 1 calc R U
H10C H 0.520069 0.671773 0.547621 0.068 Uiso 1 1 calc R U
C11 C 0.7440(9) 0.4351(7) 0.6442(4) 0.0432(18) Uani 1 1 d . .
H11A H 0.701146 0.395787 0.605208 0.065 Uiso 1 1 calc R U
H11B H 0.774803 0.358261 0.688226 0.065 Uiso 1 1 calc R U
H11C H 0.833152 0.470373 0.623529 0.065 Uiso 1 1 calc R U
C12 C 0.7167(7) 0.6681(7) 0.7261(4) 0.0353(16) Uani 1 1 d . .
H12A H 0.775693 0.593550 0.766039 0.042 Uiso 1 1 calc R U
H12B H 0.789547 0.709498 0.691356 0.042 Uiso 1 1 calc R U
C13 C 0.6128(8) 0.7866(7) 0.7615(4) 0.0339(16) Uani 1 1 d . .
H13A H 0.568546 0.869641 0.721590 0.041 Uiso 1 1 calc R U
H13B H 0.671329 0.822049 0.796829 0.041 Uiso 1 1 calc R U
C14 C 0.3224(8) 0.8814(6) 0.8256(4) 0.0352(16) Uani 1 1 d . .
H14A H 0.246387 0.858702 0.863628 0.053 Uiso 1 1 calc R U
H14B H 0.271462 0.926638 0.777100 0.053 Uiso 1 1 calc R U
H14C H 0.374575 0.949023 0.842649 0.053 Uiso 1 1 calc R U
C15 C 0.5428(9) 0.6528(7) 0.9072(3) 0.0350(16) Uani 1 1 d . .
H15A H 0.576452 0.732247 0.924173 0.052 Uiso 1 1 calc R U
H15B H 0.630458 0.569970 0.905371 0.052 Uiso 1 1 calc R U
H15C H 0.466453 0.622224 0.942757 0.052 Uiso 1 1 calc R U
C16 C 0.5528(7) 0.3779(6) 0.8150(3) 0.0202(12) Uani 1 1 d . .
C17 C 0.6441(7) 0.2797(6) 0.8514(3) 0.0236(13) Uani 1 1 d . .
C18 C 0.7533(7) 0.1543(6) 0.8965(3) 0.0250(13) Uani 1 1 d . .
C19 C 0.6677(9) 0.0472(7) 0.9399(4) 0.0452(19) Uani 1 1 d . .
H19A H 0.594339 0.096468 0.974636 0.068 Uiso 1 1 calc R U
H19B H 0.740288 -0.034810 0.969039 0.068 Uiso 1 1 calc R U
H19C H 0.613323 0.010783 0.903953 0.068 Uiso 1 1 calc R U
C20 C 0.8699(8) 0.0758(7) 0.8433(4) 0.0390(17) Uani 1 1 d . .
H20A H 0.816678 0.039222 0.806948 0.058 Uiso 1 1 calc R U
H20B H 0.941170 -0.006169 0.873209 0.058 Uiso 1 1 calc R U
H20C H 0.926387 0.144200 0.815688 0.058 Uiso 1 1 calc R U
C21 C 0.8381(9) 0.2103(8) 0.9526(4) 0.0407(17) Uani 1 1 d . .
H21A H 0.900596 0.272706 0.924602 0.061 Uiso 1 1 calc R U
H21B H 0.903954 0.127436 0.984702 0.061 Uiso 1 1 calc R U
H21C H 0.764296 0.266855 0.984511 0.061 Uiso 1 1 calc R U
B1 B -0.1113(8) 0.9627(7) 0.5757(4) 0.0242(15) Uani 1 1 d . .
H1 H -0.184252 0.937698 0.626106 0.029 Uiso 1 1 calc R U
B2 B -0.0263(8) 0.8289(7) 0.5182(4) 0.0236(15) Uani 1 1 d . .
H2 H -0.042821 0.714894 0.531091 0.028 Uiso 1 1 calc R U
B3 B 0.1492(8) 0.8638(7) 0.4829(4) 0.0227(15) Uani 1 1 d . .
H3 H 0.248257 0.773270 0.472424 0.027 Uiso 1 1 calc R U
B4 B 0.1732(8) 1.0211(7) 0.5181(4) 0.0264(16) Uani 1 1 d . .
H4 H 0.288895 1.034497 0.530690 0.032 Uiso 1 1 calc R U
B5 B 0.0150(9) 1.0803(7) 0.5757(4) 0.0275(16) Uani 1 1 d . .
H5 H 0.026205 1.131556 0.626400 0.033 Uiso 1 1 calc R U

loop_
_atom_site_aniso_label
_atom_site_aniso_U_11
_atom_site_aniso_U_22
_atom_site_aniso_U_33
_atom_site_aniso_U_23
_atom_site_aniso_U_13
_atom_site_aniso_U_12
Ru1 0.0185(3) 0.0128(3) 0.0176(2) 0.00234(16) -0.00524(17) -0.00391(18)
P1 0.0350(11) 0.0218(9) 0.0240(8) -0.0041(6) -0.0028(7) -0.0101(7)
P2 0.0246(9) 0.0231(8) 0.0200(8) 0.0017(6) -0.0029(6) -0.0100(7)
P3 0.0256(10) 0.0227(8) 0.0233(8) 0.0029(6) -0.0002(7) -0.0063(7)
P4 0.0280(10) 0.0138(8) 0.0239(8) 0.0009(6) -0.0067(7) -0.0059(6)
C1 0.024(3) 0.019(3) 0.015(3) 0.003(2) -0.006(2) -0.005(2)
C2 0.030(4) 0.019(3) 0.023(3) -0.004(2) -0.006(3) -0.009(3)
C3 0.025(3) 0.015(3) 0.015(3) 0.001(2) -0.003(2) -0.008(2)
C4 0.133(10) 0.028(4) 0.057(5) -0.015(4) -0.052(6) 0.006(5)
C5 0.077(7) 0.026(4) 0.077(6) -0.012(4) -0.023(5) -0.008(4)
C6 0.075(7) 0.102(8) 0.094(7) -0.064(6) 0.032(6) -0.066(7)
C7 0.031(4) 0.057(5) 0.061(5) -0.026(4) 0.007(4) -0.023(4)
C8 0.025(4) 0.037(4) 0.057(5) -0.006(3) 0.002(3) -0.004(3)
C9 0.047(5) 0.087(6) 0.030(4) 0.030(4) -0.007(4) -0.020(5)
C10 0.031(4) 0.067(5) 0.028(4) 0.016(3) 0.004(3) -0.011(4)
C11 0.042(5) 0.035(4) 0.051(4) -0.009(3) 0.007(4) -0.007(3)
C12 0.020(4) 0.038(4) 0.047(4) 0.002(3) -0.007(3) -0.010(3)
C13 0.031(4) 0.024(4) 0.050(4) -0.005(3) -0.009(3) -0.012(3)
C14 0.041(4) 0.013(3) 0.052(4) -0.004(3) -0.009(3) -0.007(3)
C15 0.046(5) 0.027(4) 0.030(3) -0.004(3) -0.014(3) -0.003(3)
C16 0.023(3) 0.017(3) 0.020(3) 0.000(2) 0.000(2) -0.005(3)
C17 0.025(4) 0.016(3) 0.028(3) -0.003(2) 0.000(3) -0.002(3)
C18 0.021(3) 0.017(3) 0.031(3) 0.004(2) 0.000(3) 0.002(2)
C19 0.041(5) 0.027(4) 0.058(5) 0.019(3) -0.011(4) -0.006(3)
C20 0.033(4) 0.019(3) 0.055(4) -0.001(3) -0.005(3) 0.009(3)
C21 0.042(5) 0.045(4) 0.034(4) 0.000(3) -0.009(3) -0.011(4)
B1 0.027(4) 0.015(3) 0.024(3) 0.010(3) -0.005(3) -0.002(3)
B2 0.032(4) 0.011(3) 0.027(3) 0.010(3) -0.014(3) -0.012(3)
B3 0.032(4) 0.010(3) 0.022(3) 0.006(2) -0.002(3) -0.001(3)
B4 0.019(4) 0.028(4) 0.032(4) 0.009(3) -0.012(3) -0.012(3)
B5 0.038(5) 0.019(4) 0.024(4) -0.001(3) -0.009(3) -0.006(3)

loop_
_atom_type_symbol
_atom_type_description
_atom_type_scat_dispersion_real
_atom_type_scat_dispersion_imag
_atom_type_scat_source
C C 0.0033 0.0016 'International Tables Vol C Tables 4.2.6.8 and 6.1.1.4'
H H 0.0000 0.0000 'International Tables Vol C Tables 4.2.6.8 and 6.1.1.4'
B B 0.0013 0.0007 'International Tables Vol C Tables 4.2.6.8 and 6.1.1.4'
P P 0.1023 0.0942 'International Tables Vol C Tables 4.2.6.8 and 6.1.1.4'
Ru Ru -1.2594 0.8363 'International Tables Vol C Tables 4.2.6.8 and 6.1.1.4'

loop_
_geom_angle_atom_site_label_1
_geom_angle_atom_site_label_2
_geom_angle_atom_site_label_3
_geom_angle
_geom_angle_site_symmetry_1
_geom_angle_site_symmetry_3
C3 Ru1 C16 177.2(2) . .
C3 Ru1 P2 89.95(15) . .
C16 Ru1 P2 92.03(16) . .
C3 Ru1 P3 90.99(15) . .
C16 Ru1 P3 87.04(16) . .
P2 Ru1 P3 179.05(7) . .
C3 Ru1 P4 90.92(15) . .
C16 Ru1 P4 90.89(16) . .
P2 Ru1 P4 96.02(6) . .
P3 Ru1 P4 83.79(6) . .
C3 Ru1 P1 89.24(15) . .
C16 Ru1 P1 88.93(16) . .
P2 Ru1 P1 84.22(6) . .
P3 Ru1 P1 95.96(6) . .
P4 Ru1 P1 179.71(7) . .
C4 P1 C5 100.8(4) . .
C4 P1 C6 104.0(5) . .
C5 P1 C6 99.2(4) . .
C4 P1 Ru1 119.3(3) . .
C5 P1 Ru1 122.4(3) . .
C6 P1 Ru1 108.2(3) . .
C9 P2 C8 100.5(4) . .
C9 P2 C7 103.2(4) . .
C8 P2 C7 101.1(4) . .
C9 P2 Ru1 119.9(3) . .
C8 P2 Ru1 121.8(2) . .
C7 P2 Ru1 107.5(2) . .
C11 P3 C10 102.1(3) . .
C11 P3 C12 102.0(3) . .
C10 P3 C12 102.1(3) . .
C11 P3 Ru1 121.9(2) . .
C10 P3 Ru1 118.9(2) . .
C12 P3 Ru1 107.0(2) . .
C14 P4 C15 102.5(3) . .
C14 P4 C13 101.7(3) . .
C15 P4 C13 101.1(3) . .
C14 P4 Ru1 121.4(2) . .
C15 P4 Ru1 118.3(2) . .
C13 P4 Ru1 108.9(2) . .
C2 C1 B2 117.8(4) . .
C2 C1 B3 116.5(5) . .
B2 C1 B3 61.8(4) . .
C2 C1 B4 118.9(5) . .
B2 C1 B4 112.8(4) . .
B3 C1 B4 62.5(4) . .
C2 C1 B5 120.5(5) . .
B2 C1 B5 113.2(5) . .
B3 C1 B5 113.1(4) . .
B4 C1 B5 61.3(4) . .
C2 C1 B1 120.4(5) . .
B2 C1 B1 62.3(4) . .
B3 C1 B1 113.0(4) . .
B4 C1 B1 112.2(4) . .
B5 C1 B1 62.0(4) . .
C3 C2 C1 168.9(6) . .
C2 C3 Ru1 175.9(5) . .
P1 C4 H4A 109.5 . .
P1 C4 H4B 109.5 . .
H4A C4 H4B 109.5 . .
P1 C4 H4C 109.5 . .
H4A C4 H4C 109.5 . .
H4B C4 H4C 109.5 . .
P1 C5 H5A 109.5 . .
P1 C5 H5B 109.5 . .
H5A C5 H5B 109.5 . .
P1 C5 H5C 109.5 . .
H5A C5 H5C 109.5 . .
H5B C5 H5C 109.5 . .
C7 C6 P1 113.8(6) . .
C7 C6 H6A 108.8 . .
P1 C6 H6A 108.8 . .
C7 C6 H6B 108.8 . .
P1 C6 H6B 108.8 . .
H6A C6 H6B 107.7 . .
C6 C7 P2 112.0(6) . .
C6 C7 H7A 109.2 . .
P2 C7 H7A 109.2 . .
C6 C7 H7B 109.2 . .
P2 C7 H7B 109.2 . .
H7A C7 H7B 107.9 . .
P2 C8 H8A 109.5 . .
P2 C8 H8B 109.5 . .
H8A C8 H8B 109.5 . .
P2 C8 H8C 109.5 . .
H8A C8 H8C 109.5 . .
H8B C8 H8C 109.5 . .
P2 C9 H9A 109.5 . .
P2 C9 H9B 109.5 . .
H9A C9 H9B 109.5 . .
P2 C9 H9C 109.5 . .
H9A C9 H9C 109.5 . .
H9B C9 H9C 109.5 . .
P3 C10 H10A 109.5 . .
P3 C10 H10B 109.5 . .
H10A C10 H10B 109.5 . .
P3 C10 H10C 109.5 . .
H10A C10 H10C 109.5 . .
H10B C10 H10C 109.5 . .
P3 C11 H11A 109.5 . .
P3 C11 H11B 109.5 . .
H11A C11 H11B 109.5 . .
P3 C11 H11C 109.5 . .
H11A C11 H11C 109.5 . .
H11B C11 H11C 109.5 . .
C13 C12 P3 109.1(5) . .
C13 C12 H12A 109.9 . .
P3 C12 H12A 109.9 . .
C13 C12 H12B 109.9 . .
P3 C12 H12B 109.9 . .
H12A C12 H12B 108.3 . .
C12 C13 P4 109.5(4) . .
C12 C13 H13A 109.8 . .
P4 C13 H13A 109.8 . .
C12 C13 H13B 109.8 . .
P4 C13 H13B 109.8 . .
H13A C13 H13B 108.2 . .
P4 C14 H14A 109.5 . .
P4 C14 H14B 109.5 . .
H14A C14 H14B 109.5 . .
P4 C14 H14C 109.5 . .
H14A C14 H14C 109.5 . .
H14B C14 H14C 109.5 . .
P4 C15 H15A 109.5 . .
P4 C15 H15B 109.5 . .
H15A C15 H15B 109.5 . .
P4 C15 H15C 109.5 . .
H15A C15 H15C 109.5 . .
H15B C15 H15C 109.5 . .
C17 C16 Ru1 178.5(5) . .
C16 C17 C18 177.8(6) . .
C17 C18 C19 110.1(5) . .
C17 C18 C21 109.6(5) . .
C19 C18 C21 109.3(5) . .
C17 C18 C20 109.9(5) . .
C19 C18 C20 109.2(5) . .
C21 C18 C20 108.7(6) . .
C18 C19 H19A 109.5 . .
C18 C19 H19B 109.5 . .
H19A C19 H19B 109.5 . .
C18 C19 H19C 109.5 . .
H19A C19 H19C 109.5 . .
H19B C19 H19C 109.5 . .
C18 C20 H20A 109.5 . .
C18 C20 H20B 109.5 . .
H20A C20 H20B 109.5 . .
C18 C20 H20C 109.5 . .
H20A C20 H20C 109.5 . .
H20B C20 H20C 109.5 . .
C18 C21 H21A 109.5 . .
C18 C21 H21B 109.5 . .
H21A C21 H21B 109.5 . .
C18 C21 H21C 109.5 . .
H21A C21 H21C 109.5 . .
H21B C21 H21C 109.5 . .
C1 B1 B4 104.7(5) . 2_576
C1 B1 B3 105.3(4) . 2_576
B4 B1 B3 60.9(4) 2_576 2_576
C1 B1 B5 58.9(4) . .
B4 B1 B5 108.2(4) 2_576 .
B3 B1 B5 59.9(4) 2_576 .
C1 B1 B2 58.4(4) . .
B4 B1 B2 59.4(4) 2_576 .
B3 B1 B2 108.2(4) 2_576 .
B5 B1 B2 107.5(5) . .
C1 B1 H1 124.6 . .
B4 B1 H1 122.2 2_576 .
B3 B1 H1 121.8 2_576 .
B5 B1 H1 121.6 . .
B2 B1 H1 122.0 . .
C1 B2 B4 105.4(4) . 2_576
C1 B2 B5 105.8(4) . 2_576
B4 B2 B5 60.0(4) 2_576 2_576
C1 B2 B3 59.2(3) . .
B4 B2 B3 108.3(4) 2_576 .
B5 B2 B3 60.3(4) 2_576 .
C1 B2 B1 59.2(4) . .
B4 B2 B1 59.5(4) 2_576 .
B5 B2 B1 107.9(4) 2_576 .
B3 B2 B1 108.4(4) . .
C1 B2 H2 123.9 . .
B4 B2 H2 122.4 2_576 .
B5 B2 H2 122.1 2_576 .
B3 B2 H2 121.1 . .
B1 B2 H2 121.6 . .
C1 B3 B2 59.0(4) . .
C1 B3 B1 105.3(4) . 2_576
B2 B3 B1 108.2(5) . 2_576
C1 B3 B5 105.3(5) . 2_576
B2 B3 B5 59.8(4) . 2_576
B1 B3 B5 60.4(4) 2_576 2_576
C1 B3 B4 58.9(3) . .
B2 B3 B4 107.6(5) . .
B1 B3 B4 59.2(4) 2_576 .
B5 B3 B4 107.3(5) 2_576 .
C1 B3 H3 124.1 . .
B2 B3 H3 121.5 . .
B1 B3 H3 122.2 2_576 .
B5 B3 H3 122.3 2_576 .
B4 B3 H3 122.2 . .
C1 B4 B2 106.0(5) . 2_576
C1 B4 B1 105.6(4) . 2_576
B2 B4 B1 61.0(4) 2_576 2_576
C1 B4 B5 59.5(4) . .
B2 B4 B5 60.2(4) 2_576 .
B1 B4 B5 109.2(5) 2_576 .
C1 B4 B3 58.6(3) . .
B2 B4 B3 108.7(5) 2_576 .
B1 B4 B3 59.9(4) 2_576 .
B5 B4 B3 108.4(5) . .
C1 B4 H4 124.1 . .
B2 B4 H4 121.6 2_576 .
B1 B4 H4 121.6 2_576 .
B5 B4 H4 120.9 . .
B3 B4 H4 121.6 . .
C1 B5 B4 59.2(4) . .
C1 B5 B2 105.5(5) . 2_576
B4 B5 B2 59.8(4) . 2_576
C1 B5 B3 105.3(5) . 2_576
B4 B5 B3 107.7(5) . 2_576
B2 B5 B3 59.9(4) 2_576 2_576
C1 B5 B1 59.1(4) . .
B4 B5 B1 108.1(5) . .
B2 B5 B1 107.7(5) 2_576 .
B3 B5 B1 59.7(4) 2_576 .
C1 B5 H5 123.9 . .
B4 B5 H5 121.5 . .
B2 B5 H5 122.4 2_576 .
B3 B5 H5 122.5 2_576 .
B1 B5 H5 121.6 . .

loop_
_geom_bond_atom_site_label_1
_geom_bond_atom_site_label_2
_geom_bond_distance
_geom_bond_site_symmetry_2
Ru1 C3 2.044(6) .
Ru1 C16 2.076(6) .
Ru1 P2 2.3081(16) .
Ru1 P3 2.3082(16) .
Ru1 P4 2.3110(15) .
Ru1 P1 2.3142(16) .
P1 C4 1.802(8) .
P1 C5 1.807(8) .
P1 C6 1.818(8) .
P2 C9 1.810(6) .
P2 C8 1.812(7) .
P2 C7 1.838(7) .
P3 C11 1.804(7) .
P3 C10 1.826(6) .
P3 C12 1.830(6) .
P4 C14 1.806(7) .
P4 C15 1.811(6) .
P4 C13 1.832(6) .
C1 C2 1.458(8) .
C1 B2 1.718(8) .
C1 B3 1.720(8) .
C1 B4 1.726(8) .
C1 B5 1.729(9) .
C1 B1 1.732(9) .
C2 C3 1.219(8) .
C4 H4A 0.9800 .
C4 H4B 0.9800 .
C4 H4C 0.9800 .
C5 H5A 0.9800 .
C5 H5B 0.9800 .
C5 H5C 0.9800 .
C6 C7 1.426(11) .
C6 H6A 0.9900 .
C6 H6B 0.9900 .
C7 H7A 0.9900 .
C7 H7B 0.9900 .
C8 H8A 0.9800 .
C8 H8B 0.9800 .
C8 H8C 0.9800 .
C9 H9A 0.9800 .
C9 H9B 0.9800 .
C9 H9C 0.9800 .
C10 H10A 0.9800 .
C10 H10B 0.9800 .
C10 H10C 0.9800 .
C11 H11A 0.9800 .
C11 H11B 0.9800 .
C11 H11C 0.9800 .
C12 C13 1.499(9) .
C12 H12A 0.9900 .
C12 H12B 0.9900 .
C13 H13A 0.9900 .
C13 H13B 0.9900 .
C14 H14A 0.9800 .
C14 H14B 0.9800 .
C14 H14C 0.9800 .
C15 H15A 0.9800 .
C15 H15B 0.9800 .
C15 H15C 0.9800 .
C16 C17 1.205(8) .
C17 C18 1.495(8) .
C18 C19 1.519(8) .
C18 C21 1.525(9) .
C18 C20 1.533(8) .
C19 H19A 0.9800 .
C19 H19B 0.9800 .
C19 H19C 0.9800 .
C20 H20A 0.9800 .
C20 H20B 0.9800 .
C20 H20C 0.9800 .
C21 H21A 0.9800 .
C21 H21B 0.9800 .
C21 H21C 0.9800 .
B1 B4 1.759(9) 2_576
B1 B3 1.771(8) 2_576
B1 B5 1.784(9) .
B1 B2 1.785(10) .
B1 H1 1.1200 .
B2 B4 1.757(10) 2_576
B2 B5 1.764(9) 2_576
B2 B3 1.766(9) .
B2 H2 1.1200 .
B3 B5 1.774(10) 2_576
B3 B4 1.788(9) .
B3 H3 1.1200 .
B4 B5 1.761(10) .
B4 H4 1.1200 .
B5 H5 1.1200 .
